data_1513777
loop_
_publ_author_name
'McLeod, Michael C.'
'Singh, Gurpreet'
'Plampin, 3rd, James N'
'Rane, Digamber'
'Wang, Jenna L.'
'Day, Victor W.'
'Aub\'e, Jeffrey'

_publ_section_title
;
 Probing chemical space with alkaloid-inspired libraries.
;
_journal_issue 2
_journal_name_full 'Nature chemistry'
_journal_page_first 133
_journal_page_last 140
_journal_paper_doi 10.1038/nchem.1844
_journal_volume 6
_journal_year 2014
_chemical_absolute_configuration unk
_chemical_formula_sum 'C19 H26 N2 O3'
_chemical_formula_weight 330.42
_chemical_name_systematic
; 
 ? 
;
_space_group_IT_number 19
_symmetry_cell_setting orthorhombic
_symmetry_space_group_name_Hall 'P 2ac 2ab'
_symmetry_space_group_name_H-M 'P 21 21 21'
_atom_sites_solution_hydrogens difmap
_atom_sites_solution_primary direct
_atom_sites_solution_secondary difmap
_audit_creation_method SHELXTL
_cell_angle_alpha 90.00
_cell_angle_beta 90.00
_cell_angle_gamma 90.00
_cell_formula_units_Z 4
_cell_length_a 7.238(4)
_cell_length_b 11.592(6)
_cell_length_c 20.280(11)
_cell_measurement_reflns_used 7069
_cell_measurement_temperature 100(2)
_cell_measurement_theta_max 28.62
_cell_measurement_theta_min 2.67
_cell_volume 1701.6(16)
_computing_cell_refinement 'Bruker SMART'
_computing_data_collection 'Bruker SMART'
_computing_data_reduction 'Bruker SAINT'
_computing_molecular_graphics 'Bruker SHELXTL'
_computing_publication_material 'Bruker SHELXTL'
_computing_structure_refinement 'Bruker SHELXTL'
_diffrn_ambient_temperature 100(2)
_diffrn_measured_fraction_theta_full 1.000
_diffrn_measured_fraction_theta_max 0.962
_diffrn_measurement_device_type 'Bruker SMART APEX CCD area detector'
_diffrn_measurement_method 'omega scans'
_diffrn_radiation_monochromator graphite
_diffrn_radiation_source 'fine-focus sealed tube'
_diffrn_radiation_type MoK\a
_diffrn_radiation_wavelength 0.71073
_diffrn_reflns_av_R_equivalents 0.0758
_diffrn_reflns_av_sigmaI/netI 0.0553
_diffrn_reflns_limit_h_max 9
_diffrn_reflns_limit_h_min -9
_diffrn_reflns_limit_k_max 15
_diffrn_reflns_limit_k_min -15
_diffrn_reflns_limit_l_max 27
_diffrn_reflns_limit_l_min -27
_diffrn_reflns_number 15687
_diffrn_reflns_theta_full 27.50
_diffrn_reflns_theta_max 29.15
_diffrn_reflns_theta_min 2.01
_diffrn_standards_decay_% 0.00
_exptl_absorpt_coefficient_mu 0.087
_exptl_absorpt_correction_T_max 1.000
_exptl_absorpt_correction_T_min 0.905
_exptl_absorpt_correction_type multi-scan
_exptl_crystal_colour Colorless
_exptl_crystal_density_diffrn 1.290
_exptl_crystal_density_method 'not measured'
_exptl_crystal_description Irregular
_exptl_crystal_F_000 712
_exptl_crystal_size_max 0.40
_exptl_crystal_size_mid 0.36
_exptl_crystal_size_min 0.27
_refine_diff_density_max 0.286
_refine_diff_density_min -0.276
_refine_diff_density_rms 0.053
_refine_ls_abs_structure_details 'Flack H D (1983), Acta Cryst. A39, 876-881'
_refine_ls_abs_structure_Flack -0.2(9)
_refine_ls_extinction_method none
_refine_ls_goodness_of_fit_ref 1.064
_refine_ls_hydrogen_treatment mixed
_refine_ls_matrix_type full
_refine_ls_number_parameters 222
_refine_ls_number_reflns 4277
_refine_ls_number_restraints 0
_refine_ls_restrained_S_all 1.064
_refine_ls_R_factor_all 0.0486
_refine_ls_R_factor_gt 0.0446
_refine_ls_shift/su_max 0.000
_refine_ls_shift/su_mean 0.000
_refine_ls_structure_factor_coef Fsqd
_refine_ls_weighting_details 'calc w=1/[\s^2^(Fo^2^)+(0.0567P)^2^+0.0600P] where P=(Fo^2^+2Fc^2^)/3'
_refine_ls_weighting_scheme calc
_refine_ls_wR_factor_gt 0.1039
_refine_ls_wR_factor_ref 0.1055
_reflns_number_gt 3957
_reflns_number_total 4277
_reflns_threshold_expression >2sigma(I)
_cod_data_source_file nchem.1844-s8.cif
_cod_data_source_block k19j
_cod_depositor_comments
;
The following automatic conversions were performed:

'_symmetry_cell_setting' value 'Orthorhombic' changed to
'orthorhombic' according to
/usr/data/users/saulius/automatic-downloads/current/Nature/lib/dictionaries/cif_core.dic
dictionary named 'cif_core.dic' version 2.4.2 from 2011-04-26.

Automatic conversion script
Id: cif_fix_values 2281 2013-09-26 08:29:07Z andrius 
;
_cod_original_cell_volume 1701.4(16)
_cod_original_sg_symbol_H-M P2(1)2(1)2(1)
_cod_database_code 1513777

loop_
_symmetry_equiv_pos_as_xyz
'x, y, z'
'-x+1/2, -y, z+1/2'
'-x, y+1/2, -z+1/2'
'x+1/2, -y+1/2, -z'

loop_
_atom_site_label
_atom_site_type_symbol
_atom_site_fract_x
_atom_site_fract_y
_atom_site_fract_z
_atom_site_U_iso_or_equiv
_atom_site_adp_type
_atom_site_occupancy
_atom_site_symmetry_multiplicity
_atom_site_calc_flag
_atom_site_refinement_flags
O1 O 0.19294(14) -0.10210(8) 0.35596(5) 0.0219(2) Uani 1 1 d .
O2 O 0.13945(17) 0.04314(9) 0.28309(5) 0.0296(3) Uani 1 1 d .
O3 O 0.08514(15) 0.14941(9) 0.51381(5) 0.0238(2) Uani 1 1 d .
N1 N 0.51157(17) -0.28953(11) 0.38653(6) 0.0208(3) Uani 1 1 d .
N2 N 0.13424(18) 0.07067(11) 0.39519(6) 0.0225(3) Uani 1 1 d .
H2N H 0.139(2) 0.0372(14) 0.4317(9) 0.021(4) Uiso 1 1 d .
C1 C 0.4684(2) -0.39828(12) 0.35340(7) 0.0237(3) Uani 1 1 d .
H1A H 0.4132 -0.4527 0.3855 0.028 Uiso 1 1 calc R
H1B H 0.5837 -0.4332 0.3363 0.028 Uiso 1 1 calc R
C2 C 0.3340(2) -0.37866(12) 0.29653(7) 0.0230(3) Uani 1 1 d .
H2 H 0.2900 -0.4532 0.2773 0.028 Uiso 1 1 calc R
C3 C 0.1719(2) -0.30311(12) 0.31967(7) 0.0222(3) Uani 1 1 d .
H3A H 0.1521 -0.3111 0.3678 0.027 Uiso 1 1 calc R
H3B H 0.0565 -0.3241 0.2964 0.027 Uiso 1 1 calc R
C4 C 0.2328(2) -0.17963(12) 0.30192(7) 0.0214(3) Uani 1 1 d .
H4 H 0.1611 -0.1538 0.2624 0.026 Uiso 1 1 calc R
C5 C 0.4386(2) -0.18869(13) 0.28254(7) 0.0222(3) Uani 1 1 d .
H5 H 0.4752 -0.1239 0.2527 0.027 Uiso 1 1 calc R
C6 C 0.5766(2) -0.20148(12) 0.33999(7) 0.0219(3) Uani 1 1 d .
H6 H 0.6958 -0.2297 0.3209 0.026 Uiso 1 1 calc R
C7 C 0.6177(2) -0.08859(13) 0.37621(8) 0.0269(3) Uani 1 1 d .
H7A H 0.5010 -0.0561 0.3937 0.032 Uiso 1 1 calc R
H7B H 0.6706 -0.0322 0.3448 0.032 Uiso 1 1 calc R
C8 C 0.7534(2) -0.10737(14) 0.43318(8) 0.0288(3) Uani 1 1 d .
H8A H 0.8751 -0.1312 0.4156 0.035 Uiso 1 1 calc R
H8B H 0.7701 -0.0344 0.4578 0.035 Uiso 1 1 calc R
C9 C 0.6789(2) -0.20041(15) 0.47927(7) 0.0283(3) Uani 1 1 d .
H9A H 0.7697 -0.2160 0.5147 0.034 Uiso 1 1 calc R
H9B H 0.5626 -0.1738 0.5000 0.034 Uiso 1 1 calc R
C10 C 0.6436(2) -0.30968(14) 0.44012(7) 0.0255(3) Uani 1 1 d .
H10A H 0.7616 -0.3379 0.4214 0.031 Uiso 1 1 calc R
H10B H 0.5946 -0.3700 0.4699 0.031 Uiso 1 1 calc R
C11 C 0.4296(2) -0.30322(13) 0.24458(7) 0.0265(3) Uani 1 1 d .
H11A H 0.3549 -0.2964 0.2039 0.032 Uiso 1 1 calc R
H11B H 0.5542 -0.3325 0.2335 0.032 Uiso 1 1 calc R
C12 C 0.15336(19) 0.00769(12) 0.33908(7) 0.0210(3) Uani 1 1 d .
C13 C 0.09478(19) 0.18947(12) 0.40051(7) 0.0203(3) Uani 1 1 d .
C14 C 0.07221(19) 0.23102(12) 0.46532(7) 0.0206(3) Uani 1 1 d .
C15 C 0.0416(2) 0.34721(14) 0.47618(8) 0.0255(3) Uani 1 1 d .
H15 H 0.0280 0.3757 0.5198 0.031 Uiso 1 1 calc R
C16 C 0.0308(2) 0.42230(13) 0.42260(8) 0.0284(3) Uani 1 1 d .
H16 H 0.0113 0.5023 0.4300 0.034 Uiso 1 1 calc R
C17 C 0.0483(2) 0.38152(13) 0.35894(8) 0.0266(3) Uani 1 1 d .
H17 H 0.0374 0.4330 0.3227 0.032 Uiso 1 1 calc R
C18 C 0.0818(2) 0.26461(12) 0.34792(8) 0.0230(3) Uani 1 1 d .
H18 H 0.0956 0.2367 0.3042 0.028 Uiso 1 1 calc R
C19 C 0.0843(2) 0.18965(13) 0.58091(7) 0.0260(3) Uani 1 1 d .
H19A H 0.1087 0.1248 0.6107 0.039 Uiso 1 1 calc R
H19B H -0.0367 0.2231 0.5912 0.039 Uiso 1 1 calc R
H19C H 0.1803 0.2485 0.5866 0.039 Uiso 1 1 calc R

loop_
_atom_site_aniso_label
_atom_site_aniso_U_11
_atom_site_aniso_U_22
_atom_site_aniso_U_33
_atom_site_aniso_U_23
_atom_site_aniso_U_13
_atom_site_aniso_U_12
O1 0.0265(5) 0.0184(5) 0.0209(5) -0.0009(4) 0.0000(4) 0.0035(4)
O2 0.0446(7) 0.0224(5) 0.0217(5) 0.0005(4) -0.0035(5) 0.0045(5)
O3 0.0295(6) 0.0212(5) 0.0206(5) -0.0014(4) -0.0003(4) -0.0003(5)
N1 0.0204(6) 0.0206(6) 0.0212(6) 0.0008(5) 0.0002(4) 0.0009(5)
N2 0.0297(7) 0.0182(6) 0.0194(6) 0.0007(5) -0.0007(5) 0.0032(5)
C1 0.0249(7) 0.0176(7) 0.0287(7) 0.0007(6) 0.0023(6) 0.0037(6)
C2 0.0280(7) 0.0173(6) 0.0235(7) -0.0033(6) 0.0014(6) 0.0001(6)
C3 0.0222(7) 0.0208(7) 0.0237(7) -0.0032(6) -0.0017(5) -0.0014(6)
C4 0.0264(7) 0.0200(7) 0.0179(6) -0.0013(6) -0.0016(5) 0.0023(6)
C5 0.0260(7) 0.0219(7) 0.0187(6) 0.0010(6) 0.0021(5) -0.0003(6)
C6 0.0200(6) 0.0222(7) 0.0235(7) 0.0005(6) 0.0036(5) 0.0003(6)
C7 0.0245(8) 0.0235(7) 0.0326(8) -0.0004(6) -0.0005(6) -0.0040(6)
C8 0.0204(7) 0.0321(8) 0.0338(8) -0.0076(7) 0.0002(6) -0.0011(7)
C9 0.0193(7) 0.0415(9) 0.0241(7) -0.0031(7) -0.0017(6) 0.0022(7)
C10 0.0219(7) 0.0301(8) 0.0244(7) 0.0043(6) -0.0009(6) 0.0048(7)
C11 0.0319(8) 0.0266(8) 0.0209(7) -0.0026(6) 0.0034(6) 0.0021(7)
C12 0.0177(7) 0.0199(7) 0.0253(7) -0.0003(6) -0.0010(6) -0.0008(6)
C13 0.0159(6) 0.0179(6) 0.0270(7) -0.0007(6) -0.0020(5) -0.0008(6)
C14 0.0162(6) 0.0198(7) 0.0258(7) -0.0010(6) -0.0025(6) -0.0014(6)
C15 0.0247(7) 0.0229(7) 0.0288(7) -0.0049(6) -0.0018(6) -0.0014(6)
C16 0.0305(8) 0.0163(7) 0.0383(9) -0.0007(6) -0.0052(7) -0.0003(6)
C17 0.0256(8) 0.0208(7) 0.0335(8) 0.0048(6) -0.0044(6) -0.0027(6)
C18 0.0221(7) 0.0226(7) 0.0243(7) 0.0004(6) -0.0021(6) -0.0027(6)
C19 0.0277(7) 0.0271(7) 0.0233(7) -0.0030(6) 0.0021(6) -0.0001(7)

loop_
_atom_type_symbol
_atom_type_description
_atom_type_scat_dispersion_real
_atom_type_scat_dispersion_imag
_atom_type_scat_source
C C 0.0033 0.0016 'International Tables Vol C Tables 4.2.6.8 and 6.1.1.4'
H H 0.0000 0.0000 'International Tables Vol C Tables 4.2.6.8 and 6.1.1.4'
N N 0.0061 0.0033 'International Tables Vol C Tables 4.2.6.8 and 6.1.1.4'
O O 0.0106 0.0060 'International Tables Vol C Tables 4.2.6.8 and 6.1.1.4'

loop_
_geom_angle_atom_site_label_1
_geom_angle_atom_site_label_2
_geom_angle_atom_site_label_3
_geom_angle
C12 O1 C4 115.87(11)
C14 O3 C19 117.10(12)
C1 N1 C10 110.03(12)
C1 N1 C6 111.87(11)
C10 N1 C6 112.24(12)
C12 N2 C13 127.53(13)
C12 N2 H2N 119.2(11)
C13 N2 H2N 113.2(11)
N1 C1 C2 110.79(12)
N1 C1 H1A 109.5
C2 C1 H1A 109.5
N1 C1 H1B 109.5
C2 C1 H1B 109.5
H1A C1 H1B 108.1
C1 C2 C11 108.43(13)
C1 C2 C3 109.93(12)
C11 C2 C3 103.25(12)
C1 C2 H2 111.6
C11 C2 H2 111.6
C3 C2 H2 111.6
C2 C3 C4 103.86(12)
C2 C3 H3A 111.0
C4 C3 H3A 111.0
C2 C3 H3B 111.0
C4 C3 H3B 111.0
H3A C3 H3B 109.0
O1 C4 C3 110.08(11)
O1 C4 C5 115.31(11)
C3 C4 C5 105.80(11)
O1 C4 H4 108.5
C3 C4 H4 108.5
C5 C4 H4 108.5
C11 C5 C6 108.85(12)
C11 C5 C4 98.36(12)
C6 C5 C4 116.04(12)
C11 C5 H5 111.0
C6 C5 H5 111.0
C4 C5 H5 111.0
N1 C6 C7 110.39(12)
N1 C6 C5 110.19(12)
C7 C6 C5 113.98(12)
N1 C6 H6 107.3
C7 C6 H6 107.3
C5 C6 H6 107.3
C6 C7 C8 111.41(13)
C6 C7 H7A 109.3
C8 C7 H7A 109.3
C6 C7 H7B 109.3
C8 C7 H7B 109.3
H7A C7 H7B 108.0
C9 C8 C7 109.65(13)
C9 C8 H8A 109.7
C7 C8 H8A 109.7
C9 C8 H8B 109.7
C7 C8 H8B 109.7
H8A C8 H8B 108.2
C10 C9 C8 109.22(13)
C10 C9 H9A 109.8
C8 C9 H9A 109.8
C10 C9 H9B 109.8
C8 C9 H9B 109.8
H9A C9 H9B 108.3
N1 C10 C9 111.40(13)
N1 C10 H10A 109.3
C9 C10 H10A 109.3
N1 C10 H10B 109.3
C9 C10 H10B 109.3
H10A C10 H10B 108.0
C2 C11 C5 99.66(11)
C2 C11 H11A 111.8
C5 C11 H11A 111.8
C2 C11 H11B 111.8
C5 C11 H11B 111.8
H11A C11 H11B 109.6
O2 C12 O1 125.13(13)
O2 C12 N2 126.44(14)
O1 C12 N2 108.43(13)
C18 C13 C14 119.81(13)
C18 C13 N2 124.81(13)
C14 C13 N2 115.37(13)
O3 C14 C15 124.77(14)
O3 C14 C13 115.23(13)
C15 C14 C13 120.00(14)
C14 C15 C16 119.54(15)
C14 C15 H15 120.2
C16 C15 H15 120.2
C17 C16 C15 120.65(14)
C17 C16 H16 119.7
C15 C16 H16 119.7
C16 C17 C18 119.90(14)
C16 C17 H17 120.1
C18 C17 H17 120.1
C13 C18 C17 120.08(14)
C13 C18 H18 120.0
C17 C18 H18 120.0
O3 C19 H19A 109.5
O3 C19 H19B 109.5
H19A C19 H19B 109.5
O3 C19 H19C 109.5
H19A C19 H19C 109.5
H19B C19 H19C 109.5

loop_
_geom_bond_atom_site_label_1
_geom_bond_atom_site_label_2
_geom_bond_distance
O1 C12 1.3486(18)
O1 C4 1.4463(17)
O2 C12 1.2119(19)
O3 C14 1.3678(18)
O3 C19 1.4385(18)
N1 C1 1.4622(19)
N1 C10 1.4661(19)
N1 C6 1.4677(18)
N2 C12 1.359(2)
N2 C13 1.4104(19)
N2 H2N 0.837(18)
C1 C2 1.526(2)
C1 H1A 0.9900
C1 H1B 0.9900
C2 C11 1.534(2)
C2 C3 1.537(2)
C2 H2 1.0000
C3 C4 1.540(2)
C3 H3A 0.9900
C3 H3B 0.9900
C4 C5 1.544(2)
C4 H4 1.0000
C5 C11 1.536(2)
C5 C6 1.542(2)
C5 H5 1.0000
C6 C7 1.530(2)
C6 H6 1.0000
C7 C8 1.532(2)
C7 H7A 0.9900
C7 H7B 0.9900
C8 C9 1.525(2)
C8 H8A 0.9900
C8 H8B 0.9900
C9 C10 1.517(2)
C9 H9A 0.9900
C9 H9B 0.9900
C10 H10A 0.9900
C10 H10B 0.9900
C11 H11A 0.9900
C11 H11B 0.9900
C13 C18 1.380(2)
C13 C14 1.409(2)
C14 C15 1.383(2)
C15 C16 1.394(2)
C15 H15 0.9500
C16 C17 1.381(2)
C16 H16 0.9500
C17 C18 1.395(2)
C17 H17 0.9500
C18 H18 0.9500
C19 H19A 0.9800
C19 H19B 0.9800
C19 H19C 0.9800

loop_
_geom_hbond_atom_site_label_D
_geom_hbond_atom_site_label_H
_geom_hbond_atom_site_label_A
_geom_hbond_distance_DH
_geom_hbond_distance_HA
_geom_hbond_distance_DA
_geom_hbond_angle_DHA
N2 H2N O3 0.837(18) 2.149(16) 2.597(2) 113.4(14)

loop_
_geom_torsion_atom_site_label_1
_geom_torsion_atom_site_label_2
_geom_torsion_atom_site_label_3
_geom_torsion_atom_site_label_4
_geom_torsion
C10 N1 C1 C2 -178.88(12)
C6 N1 C1 C2 -53.40(16)
N1 C1 C2 C11 64.31(15)
N1 C1 C2 C3 -47.88(16)
C1 C2 C3 C4 93.20(13)
C11 C2 C3 C4 -22.33(14)
C12 O1 C4 C3 -149.16(12)
C12 O1 C4 C5 91.26(14)
C2 C3 C4 O1 -135.93(11)
C2 C3 C4 C5 -10.72(14)
O1 C4 C5 C11 161.09(11)
C3 C4 C5 C11 39.19(13)
O1 C4 C5 C6 45.29(17)
C3 C4 C5 C6 -76.62(14)
C1 N1 C6 C7 179.19(12)
C10 N1 C6 C7 -56.56(15)
C1 N1 C6 C5 52.43(15)
C10 N1 C6 C5 176.67(11)
C11 C5 C6 N1 -62.95(15)
C4 C5 C6 N1 46.79(16)
C11 C5 C6 C7 172.32(12)
C4 C5 C6 C7 -77.94(16)
N1 C6 C7 C8 54.61(16)
C5 C6 C7 C8 179.24(12)
C6 C7 C8 C9 -55.08(17)
C7 C8 C9 C10 56.18(17)
C1 N1 C10 C9 -175.15(12)
C6 N1 C10 C9 59.59(15)
C8 C9 C10 N1 -58.69(16)
C1 C2 C11 C5 -69.34(14)
C3 C2 C11 C5 47.26(14)
C6 C5 C11 C2 68.91(15)
C4 C5 C11 C2 -52.36(13)
C4 O1 C12 O2 4.2(2)
C4 O1 C12 N2 -175.17(12)
C13 N2 C12 O2 -0.1(3)
C13 N2 C12 O1 179.25(13)
C12 N2 C13 C18 -5.0(2)
C12 N2 C13 C14 176.53(14)
C19 O3 C14 C15 -6.2(2)
C19 O3 C14 C13 173.03(12)
C18 C13 C14 O3 179.13(13)
N2 C13 C14 O3 -2.27(18)
C18 C13 C14 C15 -1.6(2)
N2 C13 C14 C15 177.02(14)
O3 C14 C15 C16 -179.92(14)
C13 C14 C15 C16 0.9(2)
C14 C15 C16 C17 0.8(2)
C15 C16 C17 C18 -1.7(2)
C14 C13 C18 C17 0.7(2)
N2 C13 C18 C17 -177.79(14)
C16 C17 C18 C13 1.0(2)
